data_7219423
loop_
_publ_author_name
'Hussain, Akhtar'
'Sarkar, Tukki'
'Banerjee, Samya'

_publ_section_title
;
 Remarkable visible light-triggered cytotoxicity of mitochondria targeting
 mixed-ligand cobalt(III) complexes of curcumin and phenanthroline bases
 binding to human serum albumin
;
_journal_name_full 'RSC Adv.'
_journal_paper_doi 10.1039/C4RA17314G
_journal_year 2015
_chemical_formula_moiety 'C33 H23 Cl2 Co N8 O10'
_chemical_formula_sum 'C33 H23 Cl2 Co N8 O10'
_chemical_formula_weight 821.42
_chemical_name_systematic
;
 ?
;
_space_group_IT_number 14
_symmetry_cell_setting monoclinic
_symmetry_space_group_name_Hall '-P 2yn'
_symmetry_space_group_name_H-M 'P 1 21/n 1'
_atom_sites_solution_hydrogens geom
_atom_sites_solution_primary direct
_atom_sites_solution_secondary difmap
_audit_creation_method SHELXL-97
_audit_update_record
;
2014-07-16 deposited with the CCDC.
2015-01-26 downloaded from the CCDC.
;
_cell_angle_alpha 90.000(5)
_cell_angle_beta 95.701(5)
_cell_angle_gamma 90.000(5)
_cell_formula_units_Z 4
_cell_length_a 12.736(5)
_cell_length_b 15.757(5)
_cell_length_c 17.209(5)
_cell_measurement_temperature 293(2)
_cell_volume 3436(2)
_computing_cell_refinement 'Bruker Smart'
_computing_data_collection 'Bruker Smart'
_computing_data_reduction 'Bruker Saint'
_computing_molecular_graphics 'Ortep-3 for Windows (Farrugia, 1997)'
_computing_publication_material 'WinGX publication routines (Farrugia, 1999)'
_computing_structure_refinement 'SHELXL-97 (Sheldrick, 2008)'
_computing_structure_solution 'SHELXL-97 (Sheldrick, 1997)'
_diffrn_ambient_temperature 293(2)
_diffrn_detector_area_resol_mean 0.3
_diffrn_measured_fraction_theta_full 0.999
_diffrn_measured_fraction_theta_max 0.999
_diffrn_measurement_device_type 'Bruker Smart CCD Area Detector'
_diffrn_measurement_method 'omega scans'
_diffrn_radiation_monochromator graphite
_diffrn_radiation_source 'fine-focus sealed tube'
_diffrn_radiation_type MoK\a
_diffrn_radiation_wavelength 0.71073
_diffrn_reflns_av_R_equivalents 0.0844
_diffrn_reflns_av_sigmaI/netI 0.0617
_diffrn_reflns_limit_h_max 15
_diffrn_reflns_limit_h_min -16
_diffrn_reflns_limit_k_max 20
_diffrn_reflns_limit_k_min -20
_diffrn_reflns_limit_l_max 22
_diffrn_reflns_limit_l_min -22
_diffrn_reflns_number 62897
_diffrn_reflns_theta_full 28.00
_diffrn_reflns_theta_max 28.00
_diffrn_reflns_theta_min 1.76
_exptl_absorpt_coefficient_mu 0.727
_exptl_absorpt_correction_T_max 0.9309
_exptl_absorpt_correction_T_min 0.8115
_exptl_absorpt_correction_type empirical
_exptl_absorpt_process_details SADABS(Sheldrick,1997)
_exptl_crystal_colour Brown
_exptl_crystal_density_diffrn 1.588
_exptl_crystal_density_method 'not measured'
_exptl_crystal_description Rectangular
_exptl_crystal_F_000 1672
_exptl_crystal_recrystallization_method 'Re-crystallisation from solvent: Methanol/acetone'
_exptl_crystal_size_max 0.30
_exptl_crystal_size_mid 0.20
_exptl_crystal_size_min 0.10
_refine_diff_density_max 0.957
_refine_diff_density_min -0.613
_refine_diff_density_rms 0.100
_refine_ls_extinction_method none
_refine_ls_goodness_of_fit_ref 1.055
_refine_ls_hydrogen_treatment constr
_refine_ls_matrix_type full
_refine_ls_number_parameters 496
_refine_ls_number_reflns 8288
_refine_ls_number_restraints 0
_refine_ls_restrained_S_all 1.055
_refine_ls_R_factor_all 0.1336
_refine_ls_R_factor_gt 0.0746
_refine_ls_shift/su_max 0.002
_refine_ls_shift/su_mean 0.000
_refine_ls_structure_factor_coef Fsqd
_refine_ls_weighting_details 'calc w=1/[\s^2^(Fo^2^)+(0.1535P)^2^+0.0000P] where P=(Fo^2^+2Fc^2^)/3'
_refine_ls_weighting_scheme calc
_refine_ls_wR_factor_gt 0.2245
_refine_ls_wR_factor_ref 0.2549
_reflns_number_gt 4725
_reflns_number_total 8288
_reflns_threshold_expression >2\s(I)
_cod_data_source_file c4ra17314g2.cif
_cod_data_source_block akh_CC
_cod_depositor_comments
;
The following automatic conversions were performed:

'_symmetry_cell_setting' value 'Monoclinic' changed to 'monoclinic'
according to
/usr/data/users/saulius/crontab/automatic-downloads/rss-feeds/RSC/lib/dictionaries/cif_core.dic
dictionary named 'cif_core.dic' version 2.4.2 from 2011-04-26.

Automatic conversion script
Id: cif_fix_values 3008 2015-01-20 13:52:24Z robertas 
;
_cod_original_sg_symbol_H-M P21/n
_cod_database_code 7219423

loop_
_symmetry_equiv_pos_as_xyz
'x, y, z'
'-x+1/2, y+1/2, -z+1/2'
'-x, -y, -z'
'x-1/2, -y-1/2, z-1/2'

loop_
_atom_site_label
_atom_site_type_symbol
_atom_site_fract_x
_atom_site_fract_y
_atom_site_fract_z
_atom_site_U_iso_or_equiv
_atom_site_adp_type
_atom_site_occupancy
_atom_site_symmetry_multiplicity
_atom_site_calc_flag
_atom_site_refinement_flags
Co1 Co 0.26125(4) 0.12632(3) 0.16848(3) 0.0408(2) Uani 1 1 d .
Cl2 Cl 0.01514(11) 0.32434(10) 0.38806(9) 0.0749(4) Uani 1 1 d .
Cl1 Cl 0.3972(3) 0.17163(16) 0.48100(16) 0.1362(9) Uani 1 1 d .
O2 O 0.2434(2) 0.20754(17) 0.08770(17) 0.0504(7) Uani 1 1 d .
O1 O 0.2203(2) 0.03083(17) 0.10590(16) 0.0485(7) Uani 1 1 d .
N8 N 0.6227(3) 0.3919(2) 0.2899(2) 0.0525(9) Uani 1 1 d .
N2 N 0.1167(3) 0.1343(2) 0.1930(2) 0.0438(8) Uani 1 1 d .
N3 N 0.4080(3) 0.1193(2) 0.1483(2) 0.0431(8) Uani 1 1 d .
N4 N 0.3100(3) 0.2213(2) 0.23474(18) 0.0402(7) Uani 1 1 d .
N1 N 0.2766(3) 0.0481(2) 0.2563(2) 0.0469(8) Uani 1 1 d .
C19 C 0.6256(3) 0.2700(3) 0.2064(3) 0.0492(10) Uani 1 1 d .
C22 C 0.5722(3) 0.3256(3) 0.2535(2) 0.0439(10) Uani 1 1 d .
C13 C 0.0967(3) 0.0842(3) 0.2531(2) 0.0462(10) Uani 1 1 d .
C24 C 0.4043(4) 0.3599(3) 0.3124(3) 0.0463(10) Uani 1 1 d .
H24 H 0.4357 0.4057 0.3397 0.056 Uiso 1 1 calc R
N7 N 0.7279(3) 0.2835(3) 0.1951(3) 0.0668(12) Uani 1 1 d .
C18 C 0.5717(3) 0.1984(3) 0.1683(2) 0.0487(10) Uani 1 1 d .
C23 C 0.4621(3) 0.3110(2) 0.2649(2) 0.0397(9) Uani 1 1 d .
C28 C 0.4660(3) 0.1856(3) 0.1794(2) 0.0425(9) Uani 1 1 d .
C26 C 0.2554(3) 0.2699(3) 0.2809(2) 0.0467(10) Uani 1 1 d .
H26 H 0.1859 0.2557 0.2874 0.056 Uiso 1 1 calc R
32 C 0.2175(4) 0.1895(3) 0.0157(3) 0.0498(10) Uani 1 1 d .
C30 C 0.1884(3) 0.0363(3) 0.0323(3) 0.0491(10) Uani 1 1 d .
O10 O -0.0737(4) 0.3597(4) 0.4150(4) 0.133(2) Uani 1 1 d .
C14 C 0.1855(4) 0.0361(3) 0.2878(2) 0.0482(10) Uani 1 1 d .
C29 C 0.1506(4) -0.0458(3) -0.0037(3) 0.0647(13) Uani 1 1 d .
H29A H 0.1575 -0.0898 0.0351 0.097 Uiso 1 1 calc R
H29B H 0.1921 -0.0599 -0.0455 0.097 Uiso 1 1 calc R
H29C H 0.0778 -0.0404 -0.0238 0.097 Uiso 1 1 calc R
N5 N 0.0588(5) -0.0887(3) 0.4324(3) 0.0857(16) Uani 1 1 d .
C12 C 0.0392(3) 0.1794(3) 0.1566(3) 0.0500(11) Uani 1 1 d .
H12 H 0.0531 0.2137 0.1149 0.060 Uiso 1 1 calc R
N6 N -0.1119(4) 0.0101(3) 0.3690(3) 0.0905(16) Uani 1 1 d .
C31 C 0.1865(4) 0.1086(3) -0.0105(3) 0.0553(12) Uani 1 1 d .
H31 H 0.1620 0.1038 -0.0630 0.066 Uiso 1 1 calc R
C27 C 0.4110(3) 0.2417(2) 0.2270(2) 0.0397(9) Uani 1 1 d .
C17 C 0.6182(4) 0.1376(3) 0.1226(3) 0.0621(13) Uani 1 1 d .
H17 H 0.6880 0.1435 0.1119 0.075 Uiso 1 1 calc R
C9 C -0.0019(4) 0.0766(3) 0.2784(3) 0.0569(12) Uani 1 1 d .
C15 C 0.4553(4) 0.0624(3) 0.1067(3) 0.0562(12) Uani 1 1 d .
H15 H 0.4171 0.0162 0.0854 0.067 Uiso 1 1 calc R
O9 O 0.1060(4) 0.3566(4) 0.4315(3) 0.1092(16) Uani 1 1 d .
C25 C 0.3005(3) 0.3404(3) 0.3187(2) 0.0487(10) Uani 1 1 d .
H25 H 0.2604 0.3746 0.3485 0.058 Uiso 1 1 calc R
C21 C 0.7228(4) 0.4030(4) 0.2764(3) 0.0673(14) Uani 1 1 d .
H21 H 0.7595 0.4494 0.2986 0.081 Uiso 1 1 calc R
C4 C 0.1741(4) -0.0212(3) 0.3489(3) 0.0599(13) Uani 1 1 d .
C20 C 0.7745(4) 0.3476(4) 0.2302(3) 0.0700(14) Uani 1 1 d .
H20 H 0.8454 0.3570 0.2243 0.084 Uiso 1 1 calc R
C33 C 0.2202(5) 0.2615(3) -0.0401(3) 0.0717(15) Uani 1 1 d .
H33A H 0.2424 0.3122 -0.0121 0.108 Uiso 1 1 calc R
H33B H 0.1511 0.2700 -0.0666 0.108 Uiso 1 1 calc R
H33C H 0.2689 0.2489 -0.0777 0.108 Uiso 1 1 calc R
C2 C 0.3569(5) -0.0528(3) 0.3453(3) 0.0737(16) Uani 1 1 d .
H2 H 0.4174 -0.0820 0.3645 0.088 Uiso 1 1 calc R
C1 C 0.3605(4) 0.0042(3) 0.2849(3) 0.0608(12) Uani 1 1 d .
H1 H 0.4240 0.0122 0.2634 0.073 Uiso 1 1 calc R
O8 O 0.0234(5) 0.3539(5) 0.3101(3) 0.142(2) Uani 1 1 d .
C10 C -0.0849(4) 0.1262(3) 0.2402(3) 0.0658(14) Uani 1 1 d .
H10 H -0.1523 0.1242 0.2565 0.079 Uiso 1 1 calc R
C7 C -0.1200(7) -0.0495(5) 0.4250(4) 0.100(2) Uani 1 1 d .
H7 H -0.1850 -0.0581 0.4441 0.120 Uiso 1 1 calc R
C16 C 0.5606(4) 0.0710(3) 0.0945(3) 0.0638(13) Uani 1 1 d .
H16 H 0.5923 0.0296 0.0661 0.077 Uiso 1 1 calc R
C11 C -0.0644(4) 0.1766(3) 0.1796(3) 0.0633(13) Uani 1 1 d .
H11 H -0.1178 0.2089 0.1534 0.076 Uiso 1 1 calc R
C5 C 0.0710(5) -0.0310(3) 0.3753(3) 0.0660(14) Uani 1 1 d .
C6 C -0.0344(8) -0.0979(5) 0.4548(4) 0.099(2) Uani 1 1 d .
H6 H -0.0445 -0.1385 0.4925 0.118 Uiso 1 1 calc R
C8 C -0.0143(5) 0.0176(3) 0.3439(3) 0.0662(14) Uani 1 1 d .
O11 O 0.3697(9) -0.0666(6) 0.6720(7) 0.278(6) Uani 1 1 d .
C3 C 0.2642(6) -0.0660(3) 0.3769(3) 0.0759(16) Uani 1 1 d .
H3 H 0.2612 -0.1051 0.4172 0.091 Uiso 1 1 calc R
O7 O 0.0149(7) 0.2396(4) 0.3838(5) 0.186(3) Uani 1 1 d .
O3 O 0.4398(13) 0.1368(7) 0.5386(7) 0.347(9) Uani 1 1 d .
O4 O 0.3185(13) 0.1453(7) 0.4389(8) 0.318(9) Uani 1 1 d .
O6 O 0.4107(13) 0.2542(5) 0.4910(5) 0.364(10) Uani 1 1 d .
O5 O 0.4579(12) 0.1499(10) 0.4146(10) 0.348(9) Uani 1 1 d .

loop_
_atom_site_aniso_label
_atom_site_aniso_U_11
_atom_site_aniso_U_22
_atom_site_aniso_U_33
_atom_site_aniso_U_23
_atom_site_aniso_U_13
_atom_site_aniso_U_12
Co1 0.0428(4) 0.0377(3) 0.0409(3) -0.0010(2) -0.0009(2) 0.0033(2)
Cl2 0.0648(9) 0.0726(9) 0.0879(10) -0.0136(7) 0.0110(7) -0.0055(7)
Cl1 0.174(2) 0.1066(17) 0.1146(17) 0.0005(14) -0.0531(18) 0.0034(16)
O2 0.0599(19) 0.0412(16) 0.0485(18) 0.0026(13) -0.0025(14) 0.0034(13)
O1 0.0594(18) 0.0408(15) 0.0440(17) -0.0026(12) -0.0018(14) 0.0016(13)
N8 0.054(2) 0.052(2) 0.050(2) -0.0019(17) -0.0035(18) -0.0067(17)
N2 0.047(2) 0.0390(18) 0.0446(19) -0.0023(14) 0.0009(16) 0.0010(15)
N3 0.047(2) 0.0423(18) 0.0400(18) -0.0046(14) 0.0032(15) 0.0057(15)
N4 0.045(2) 0.0376(17) 0.0373(18) -0.0028(13) 0.0017(14) 0.0048(14)
N1 0.054(2) 0.0386(18) 0.047(2) 0.0004(15) -0.0041(16) 0.0046(16)
C19 0.039(2) 0.059(3) 0.049(3) 0.000(2) 0.0006(19) -0.0005(19)
C22 0.044(2) 0.045(2) 0.041(2) 0.0036(18) -0.0044(18) 0.0002(18)
C13 0.054(3) 0.041(2) 0.043(2) -0.0072(18) 0.0016(19) -0.0070(19)
C24 0.054(3) 0.038(2) 0.047(2) -0.0043(17) 0.004(2) -0.0004(18)
N7 0.037(2) 0.081(3) 0.082(3) -0.019(2) 0.004(2) -0.001(2)
C18 0.042(2) 0.058(3) 0.046(2) 0.000(2) 0.0033(19) 0.008(2)
C23 0.045(2) 0.0367(19) 0.036(2) 0.0022(16) -0.0008(17) 0.0027(17)
C28 0.044(2) 0.048(2) 0.035(2) 0.0002(17) -0.0020(17) 0.0057(18)
C26 0.043(2) 0.047(2) 0.051(3) -0.0059(19) 0.0068(19) 0.0032(18)
32 0.052(3) 0.054(3) 0.044(2) 0.000(2) 0.007(2) 0.007(2)
C30 0.047(2) 0.052(2) 0.048(3) -0.004(2) 0.002(2) 0.000(2)
O10 0.080(3) 0.148(5) 0.178(6) -0.026(4) 0.043(3) 0.002(3)
C14 0.061(3) 0.041(2) 0.042(2) -0.0058(18) -0.003(2) -0.004(2)
C29 0.080(4) 0.055(3) 0.056(3) -0.011(2) -0.007(3) -0.003(3)
N5 0.135(5) 0.066(3) 0.057(3) -0.003(2) 0.018(3) -0.037(3)
C12 0.040(2) 0.052(3) 0.057(3) -0.003(2) -0.002(2) 0.0057(19)
N6 0.099(4) 0.102(4) 0.075(3) -0.024(3) 0.030(3) -0.045(3)
C31 0.069(3) 0.057(3) 0.039(2) -0.0015(19) -0.003(2) -0.001(2)
C27 0.037(2) 0.042(2) 0.039(2) 0.0019(16) -0.0011(16) 0.0082(17)
C17 0.043(3) 0.074(3) 0.070(3) -0.019(3) 0.010(2) 0.009(2)
C9 0.060(3) 0.061(3) 0.051(3) -0.013(2) 0.009(2) -0.015(2)
C15 0.063(3) 0.052(3) 0.054(3) -0.014(2) 0.007(2) 0.009(2)
O9 0.077(3) 0.145(4) 0.102(4) -0.029(3) -0.008(2) -0.008(3)
C25 0.050(3) 0.046(2) 0.050(3) -0.011(2) 0.009(2) 0.0041(19)
C21 0.054(3) 0.071(3) 0.075(4) -0.001(3) -0.003(3) -0.010(3)
C4 0.089(4) 0.045(2) 0.044(3) 0.004(2) -0.005(2) -0.011(2)
C20 0.040(3) 0.088(4) 0.081(4) -0.007(3) 0.003(3) -0.008(3)
C33 0.104(4) 0.056(3) 0.056(3) 0.008(2) 0.010(3) 0.005(3)
C2 0.092(4) 0.063(3) 0.061(3) 0.014(3) -0.016(3) 0.016(3)
C1 0.061(3) 0.060(3) 0.059(3) 0.007(2) -0.007(2) 0.007(2)
O8 0.111(4) 0.220(7) 0.095(4) 0.037(4) 0.003(3) -0.009(4)
C10 0.049(3) 0.075(4) 0.075(4) -0.016(3) 0.014(3) -0.015(3)
C7 0.122(6) 0.117(6) 0.067(4) -0.016(4) 0.032(4) -0.059(5)
C16 0.062(3) 0.071(3) 0.059(3) -0.020(3) 0.009(2) 0.020(3)
C11 0.046(3) 0.065(3) 0.076(3) -0.016(3) -0.005(2) 0.006(2)
C5 0.102(4) 0.053(3) 0.042(3) -0.006(2) 0.008(3) -0.020(3)
C6 0.155(8) 0.086(5) 0.060(4) -0.008(3) 0.032(5) -0.054(5)
C8 0.077(4) 0.067(3) 0.057(3) -0.015(2) 0.016(3) -0.030(3)
O11 0.277(12) 0.239(11) 0.287(11) -0.076(9) -0.117(9) 0.045(9)
C3 0.117(5) 0.058(3) 0.051(3) 0.013(2) -0.002(3) -0.003(3)
O7 0.287(10) 0.067(3) 0.200(7) -0.030(4) 0.004(6) -0.022(4)
O3 0.54(2) 0.242(12) 0.219(10) 0.041(9) -0.175(12) 0.171(13)
O4 0.414(19) 0.202(10) 0.285(13) 0.011(9) -0.223(15) -0.070(11)
O6 0.78(3) 0.106(6) 0.163(7) -0.052(5) -0.174(12) 0.056(10)
O5 0.279(15) 0.41(2) 0.381(18) -0.193(16) 0.141(14) -0.165(14)

loop_
_atom_type_symbol
_atom_type_description
_atom_type_scat_dispersion_real
_atom_type_scat_dispersion_imag
_atom_type_scat_source
C C 0.0033 0.0016 'International Tables Vol C Tables 4.2.6.8 and 6.1.1.4'
H H 0.0000 0.0000 'International Tables Vol C Tables 4.2.6.8 and 6.1.1.4'
N N 0.0061 0.0033 'International Tables Vol C Tables 4.2.6.8 and 6.1.1.4'
O O 0.0106 0.0060 'International Tables Vol C Tables 4.2.6.8 and 6.1.1.4'
Cl Cl 0.1484 0.1585 'International Tables Vol C Tables 4.2.6.8 and 6.1.1.4'
Co Co 0.3494 0.9721 'International Tables Vol C Tables 4.2.6.8 and 6.1.1.4'

loop_
_geom_angle_atom_site_label_1
_geom_angle_atom_site_label_2
_geom_angle_atom_site_label_3
_geom_angle
O2 Co1 O1 96.53(13)
O2 Co1 N2 93.98(14)
O1 Co1 N2 87.77(13)
O2 Co1 N3 87.38(14)
O1 Co1 N3 93.95(13)
N2 Co1 N3 177.68(14)
O2 Co1 N1 176.30(14)
O1 Co1 N1 86.50(14)
N2 Co1 N1 83.99(15)
N3 Co1 N1 94.54(15)
O2 Co1 N4 85.31(13)
O1 Co1 N4 177.04(13)
N2 Co1 N4 94.43(14)
N3 Co1 N4 83.79(14)
N1 Co1 N4 91.75(14)
O7 Cl2 O10 115.1(5)
O7 Cl2 O9 112.8(4)
O10 Cl2 O9 109.4(3)
O7 Cl2 O8 105.8(5)
O10 Cl2 O8 108.7(4)
O9 Cl2 O8 104.2(3)
O3 Cl1 O4 126.3(9)
O3 Cl1 O6 107.3(7)
O4 Cl1 O6 119.3(7)
O3 Cl1 O5 107.5(11)
O4 Cl1 O5 85.8(9)
O6 Cl1 O5 104.9(9)
32 O2 Co1 124.2(3)
C30 O1 Co1 123.0(3)
C21 N8 C22 116.3(4)
C12 N2 C13 119.4(4)
C12 N2 Co1 127.8(3)
C13 N2 Co1 112.8(3)
C15 N3 C28 118.3(4)
C15 N3 Co1 129.2(3)
C28 N3 Co1 112.4(3)
C26 N4 C27 118.5(3)
C26 N4 Co1 129.1(3)
C27 N4 Co1 112.3(3)
C1 N1 C14 118.3(4)
C1 N1 Co1 129.3(3)
C14 N1 Co1 112.3(3)
N7 C19 C22 120.7(4)
N7 C19 C18 118.6(4)
C22 C19 C18 120.7(4)
N8 C22 C19 120.8(4)
N8 C22 C23 118.9(4)
C19 C22 C23 120.3(4)
N2 C13 C9 122.9(4)
N2 C13 C14 115.2(4)
C9 C13 C14 121.9(4)
C25 C24 C23 119.6(4)
C20 N7 C19 117.4(4)
C28 C18 C17 116.4(4)
C28 C18 C19 118.2(4)
C17 C18 C19 125.4(4)
C24 C23 C27 117.3(4)
C24 C23 C22 124.5(4)
C27 C23 C22 118.2(4)
N3 C28 C18 123.5(4)
N3 C28 C27 115.0(4)
C18 C28 C27 121.5(4)
N4 C26 C25 121.4(4)
O2 32 C31 123.5(4)
O2 32 C33 115.7(4)
C31 32 C33 120.8(4)
O1 C30 C31 125.1(4)
O1 C30 C29 113.9(4)
C31 C30 C29 121.0(4)
N1 C14 C4 123.4(4)
N1 C14 C13 115.7(4)
C4 C14 C13 120.9(4)
C6 N5 C5 117.7(7)
N2 C12 C11 121.6(5)
C7 N6 C8 114.9(6)
C30 C31 32 127.1(4)
N4 C27 C23 123.1(4)
N4 C27 C28 115.7(4)
C23 C27 C28 121.1(4)
C16 C17 C18 119.3(5)
C13 C9 C10 117.8(4)
C13 C9 C8 117.7(5)
C10 C9 C8 124.5(5)
N3 C15 C16 120.9(4)
C24 C25 C26 120.0(4)
N8 C21 C20 122.3(5)
C3 C4 C14 116.3(5)
C3 C4 C5 125.6(5)
C14 C4 C5 118.0(5)
N7 C20 C21 122.5(5)
C3 C2 C1 119.7(5)
N1 C1 C2 122.2(5)
C11 C10 C9 119.1(5)
N6 C7 C6 122.1(7)
C17 C16 C15 121.6(4)
C10 C11 C12 119.3(5)
N5 C5 C8 120.5(6)
N5 C5 C4 118.2(6)
C8 C5 C4 121.3(5)
N5 C6 C7 122.7(7)
N6 C8 C5 122.0(5)
N6 C8 C9 117.8(6)
C5 C8 C9 120.1(5)
C2 C3 C4 120.0(5)

loop_
_geom_bond_atom_site_label_1
_geom_bond_atom_site_label_2
_geom_bond_distance
Co1 O2 1.887(3)
Co1 O1 1.893(3)
Co1 N2 1.933(4)
Co1 N3 1.938(4)
Co1 N1 1.944(3)
Co1 N4 1.945(3)
Cl2 O7 1.337(6)
Cl2 O10 1.382(5)
Cl2 O9 1.409(5)
Cl2 O8 1.434(5)
Cl1 O3 1.213(7)
Cl1 O4 1.248(9)
Cl1 O6 1.321(8)
Cl1 O5 1.481(13)
O2 32 1.283(5)
O1 C30 1.293(5)
N8 C21 1.329(6)
N8 C22 1.347(5)
N2 C12 1.323(5)
N2 C13 1.346(5)
N3 C15 1.328(5)
N3 C28 1.358(5)
N4 C26 1.345(5)
N4 C27 1.346(5)
N1 C1 1.327(5)
N1 C14 1.342(6)
C19 N7 1.353(6)
C19 C22 1.413(6)
C19 C18 1.444(6)
C22 C23 1.453(6)
C13 C9 1.374(6)
C13 C14 1.439(6)
C24 C25 1.373(6)
C24 C23 1.387(5)
N7 C20 1.290(7)
C18 C28 1.393(6)
C18 C17 1.406(6)
C23 C27 1.398(5)
C28 C27 1.435(5)
C26 C25 1.384(6)
32 C31 1.395(6)
32 C33 1.490(6)
C30 C31 1.355(6)
C30 C29 1.493(6)
C14 C4 1.404(6)
N5 C6 1.293(9)
N5 C5 1.359(7)
C12 C11 1.415(7)
N6 C7 1.357(8)
N6 C8 1.361(7)
C17 C16 1.342(7)
C9 C10 1.423(7)
C9 C8 1.481(7)
C15 C16 1.385(7)
C21 C20 1.390(8)
C4 C3 1.392(8)
C4 C5 1.441(8)
C2 C3 1.364(8)
C2 C1 1.379(7)
C10 C11 1.356(7)
C7 C6 1.385(11)
C5 C8 1.393(8)
